data_7202683
loop_
_publ_author_name
'Agata Bia\/lo\'nska'
'Zbigniew Ciunik'

_publ_section_title
;
 Intermolecular hinge?a new function of the C?H?? hydrogen bond
;
_journal_issue 7
_journal_name_full CrystEngComm
_journal_page_first 570
_journal_paper_doi 10.1039/b700211d
_journal_volume 9
_journal_year 2007
_chemical_absolute_configuration rmad
_chemical_formula_moiety 'C23 H27 N2 O4, 2(H2 O), Br'
_chemical_formula_sum 'C23 H31 Br N2 O6'
_chemical_formula_weight 511.41
_chemical_name_systematic
;
brucinium bromide dihydrate
;
_space_group_IT_number 4
_symmetry_cell_setting monoclinic
_symmetry_space_group_name_Hall 'P 2yb'
_symmetry_space_group_name_H-M 'P 1 21 1'
_atom_sites_solution_hydrogens geom
_atom_sites_solution_primary direct
_atom_sites_solution_secondary difmap
_audit_creation_method SHELXL-97
_cell_angle_alpha 90.00
_cell_angle_beta 103.12(3)
_cell_angle_gamma 90.00
_cell_formula_units_Z 2
_cell_length_a 7.475(2)
_cell_length_b 11.848(3)
_cell_length_c 12.856(3)
_cell_measurement_reflns_used 13286
_cell_measurement_temperature 100(2)
_cell_measurement_theta_max 36.64
_cell_measurement_theta_min 3.25
_cell_volume 1108.9(5)
_computing_cell_refinement
;
CrysAlis RED, Oxford Diffraction Ltd.,
Version 1.171.13 beta (release 14.11.2003 CrysAlis171 VC++)
(compiled Nov 14 2003,14:35:41)
;
_computing_data_collection
;
CrysAlis CCD, Oxford Diffraction Ltd.,
Version 1.171.13 beta (release 14.11.2003 CrysAlis171 VC++)
(compiled Nov 14 2003,14:35:41)
;
_computing_data_reduction
;
CrysAlis RED, Oxford Diffraction Ltd.,
Version 1.171.13 beta (release 14.11.2003 CrysAlis171 VC++)
(compiled Nov 14 2003,14:35:41)
;
_computing_molecular_graphics 'SHELXTL-NT [version 5.1], Bruker AXS Inc., Madison, WI, 1999.'
_computing_publication_material 'SHELXL-97 (Sheldrick, 1997)'
_computing_structure_refinement 'SHELXL-97 (Sheldrick, 1997)'
_computing_structure_solution 'SHELXS-97 (Sheldrick, 1990)'
_diffrn_ambient_temperature 100(2)
_diffrn_measured_fraction_theta_full 0.981
_diffrn_measured_fraction_theta_max 0.981
_diffrn_measurement_device_type 'Kuma KM4CCD'
_diffrn_measurement_method '\w scan'
_diffrn_radiation_monochromator graphite
_diffrn_radiation_source 'fine-focus sealed tube'
_diffrn_radiation_type MoK\a
_diffrn_radiation_wavelength 0.71073
_diffrn_reflns_av_R_equivalents 0.0671
_diffrn_reflns_av_sigmaI/netI 0.1102
_diffrn_reflns_limit_h_max 11
_diffrn_reflns_limit_h_min -11
_diffrn_reflns_limit_k_max 16
_diffrn_reflns_limit_k_min -19
_diffrn_reflns_limit_l_max 20
_diffrn_reflns_limit_l_min -20
_diffrn_reflns_number 19972
_diffrn_reflns_theta_full 35.00
_diffrn_reflns_theta_max 35.00
_diffrn_reflns_theta_min 3.25
_diffrn_standards_number 0
_exptl_absorpt_coefficient_mu 1.897
_exptl_absorpt_correction_T_max 0.7640
_exptl_absorpt_correction_T_min 0.5483
_exptl_absorpt_correction_type 'numeric analytical'
_exptl_absorpt_process_details
;
CrysAlis RED, Oxford Diffraction Ltd.,
Version 1.171.13 beta (release 14.11.2003 CrysAlis171 VC++)
(compiled Nov 14 2003,14:35:41)
Analytical numeric absorption correction using a multifaceted crystal
model based on expressions derived by R.C. Clark & J.S. Reid.
;
_exptl_crystal_colour colourless
_exptl_crystal_density_diffrn 1.532
_exptl_crystal_density_method 'not measured'
_exptl_crystal_description plate
_exptl_crystal_F_000 532
_exptl_crystal_size_max 0.36
_exptl_crystal_size_mid 0.20
_exptl_crystal_size_min 0.15
_refine_diff_density_max 0.938
_refine_diff_density_min -0.384
_refine_diff_density_rms 0.085
_refine_ls_abs_structure_Flack -0.013(6)
_refine_ls_extinction_method none
_refine_ls_goodness_of_fit_ref 0.847
_refine_ls_hydrogen_treatment constr
_refine_ls_matrix_type full
_refine_ls_number_parameters 289
_refine_ls_number_reflns 6905
_refine_ls_number_restraints 1
_refine_ls_restrained_S_all 0.847
_refine_ls_R_factor_all 0.0780
_refine_ls_R_factor_gt 0.0409
_refine_ls_shift/su_max 0.008
_refine_ls_shift/su_mean 0.000
_refine_ls_structure_factor_coef Fsqd
_refine_ls_weighting_details 'calc w=1/[\s^2^(Fo^2^)+(0.0327P)^2^+0.0000P] where P=(Fo^2^+2Fc^2^)/3'
_refine_ls_weighting_scheme calc
_refine_ls_wR_factor_gt 0.0703
_refine_ls_wR_factor_ref 0.0774
_reflns_number_gt 4355
_reflns_number_total 6905
_reflns_threshold_expression >2sigma(I)
_cod_data_source_file b700211d.txt
_cod_data_source_block 1
_cod_original_sg_symbol_H-M 'P 21'
_cod_database_code 7202683

loop_
_symmetry_equiv_pos_as_xyz
'x, y, z'
'-x, y+1/2, -z'

loop_
_atom_site_label
_atom_site_type_symbol
_atom_site_fract_x
_atom_site_fract_y
_atom_site_fract_z
_atom_site_U_iso_or_equiv
_atom_site_adp_type
_atom_site_occupancy
_atom_site_symmetry_multiplicity
_atom_site_calc_flag
_atom_site_refinement_flags
_atom_site_disorder_assembly
_atom_site_disorder_group
O1 O 0.2674(2) 0.44729(15) 0.24366(15) 0.0188(4) Uani 1 1 d . . .
O2 O 0.2968(2) 0.97035(15) 0.71758(13) 0.0163(4) Uani 1 1 d . . .
O3 O 0.2131(2) 1.11534(14) 0.56498(14) 0.0183(4) Uani 1 1 d . . .
O4 O 0.2890(3) 0.57420(15) 0.58986(14) 0.0222(4) Uani 1 1 d . . .
N1 N 0.3333(3) 0.67671(17) 0.44894(17) 0.0128(4) Uani 1 1 d . . .
N2 N 0.2969(3) 0.83477(18) 0.11667(16) 0.0161(4) Uani 1 1 d . . .
H2 H 0.2963 0.8979 0.0860 0.019 Uiso 1 1 d . . .
C1 C 0.3219(3) 0.8161(2) 0.5967(2) 0.0152(5) Uani 1 1 d . . .
H1 H 0.3463 0.7613 0.6521 0.018 Uiso 1 1 calc R . .
C2 C 0.2914(3) 0.9290(2) 0.6181(2) 0.0146(5) Uani 1 1 d . . .
C3 C 0.2524(3) 1.0095(2) 0.5340(2) 0.0150(5) Uani 1 1 d . . .
C4 C 0.2551(3) 0.9780(2) 0.4311(2) 0.0142(5) Uani 1 1 d . . .
H4 H 0.2342 1.0324 0.3753 0.017 Uiso 1 1 calc R . .
C5 C 0.2892(3) 0.8652(2) 0.4096(2) 0.0148(5) Uani 1 1 d . . .
C6 C 0.3150(3) 0.7870(2) 0.4909(2) 0.0137(5) Uani 1 1 d . . .
C7 C 0.3181(3) 0.8125(2) 0.30734(19) 0.0128(5) Uani 1 1 d . . .
C8 C 0.3051(3) 0.6838(2) 0.33067(18) 0.0121(5) Uani 1 1 d . . .
H8 H 0.4068 0.6430 0.3078 0.015 Uiso 1 1 calc R . .
C9 C 0.2898(3) 0.5801(2) 0.49419(18) 0.0151(5) Uani 1 1 d . . .
C10 C 0.2417(4) 0.4787(2) 0.4222(2) 0.0184(5) Uani 1 1 d . . .
H10A H 0.1584 0.4301 0.4525 0.022 Uiso 1 1 calc R . .
H10B H 0.3560 0.4352 0.4254 0.022 Uiso 1 1 calc R . .
C11 C 0.1511(4) 0.4995(2) 0.3039(2) 0.0172(5) Uani 1 1 d . . .
H11 H 0.0287 0.4611 0.2867 0.021 Uiso 1 1 calc R . .
C12 C 0.1863(4) 0.4399(2) 0.1311(2) 0.0214(6) Uani 1 1 d . . .
H12A H 0.0516 0.4313 0.1202 0.026 Uiso 1 1 calc R . .
H12B H 0.2343 0.3723 0.1013 0.026 Uiso 1 1 calc R . .
C13 C 0.2275(4) 0.5423(2) 0.0732(2) 0.0197(6) Uani 1 1 d . . .
H13 H 0.3009 0.5345 0.0223 0.024 Uiso 1 1 calc R . .
C14 C 0.1652(4) 0.6438(2) 0.0903(2) 0.0183(6) Uani 1 1 d . . .
C15 C 0.2145(4) 0.7468(2) 0.0343(2) 0.0192(5) Uani 1 1 d . . .
H15A H 0.1032 0.7776 -0.0144 0.023 Uiso 1 1 calc R . .
H15B H 0.3040 0.7265 -0.0087 0.023 Uiso 1 1 calc R . .
C16 C 0.4936(3) 0.8065(2) 0.1720(2) 0.0174(5) Uani 1 1 d . . .
H16A H 0.5817 0.8489 0.1399 0.021 Uiso 1 1 calc R . .
H16B H 0.5176 0.7247 0.1674 0.021 Uiso 1 1 calc R . .
C17 C 0.5074(4) 0.8424(2) 0.2870(2) 0.0167(5) Uani 1 1 d . . .
H17A H 0.5318 0.9243 0.2960 0.020 Uiso 1 1 calc R . .
H17B H 0.6063 0.8006 0.3363 0.020 Uiso 1 1 calc R . .
C18 C 0.1225(3) 0.6257(2) 0.28257(19) 0.0131(5) Uani 1 1 d . . .
H18 H 0.0347 0.6511 0.3261 0.016 Uiso 1 1 calc R . .
C19 C 0.0401(3) 0.6653(2) 0.1670(2) 0.0171(5) Uani 1 1 d . . .
H19 H -0.0793 0.6256 0.1397 0.021 Uiso 1 1 calc R . .
C20 C 0.0035(3) 0.7911(2) 0.1735(2) 0.0179(5) Uani 1 1 d . . .
H20A H -0.0690 0.8056 0.2277 0.021 Uiso 1 1 calc R . .
H20B H -0.0675 0.8189 0.1036 0.021 Uiso 1 1 calc R . .
C21 C 0.1879(3) 0.8523(2) 0.2040(2) 0.0155(5) Uani 1 1 d . . .
H21 H 0.1644 0.9348 0.2102 0.019 Uiso 1 1 calc R . .
C22 C 0.3322(4) 0.8905(2) 0.8039(2) 0.0210(6) Uani 1 1 d . . .
H22A H 0.3323 0.9295 0.8711 0.031 Uiso 1 1 calc R . .
H22B H 0.4522 0.8550 0.8083 0.031 Uiso 1 1 calc R . .
H22C H 0.2364 0.8324 0.7911 0.031 Uiso 1 1 calc R . .
C23 C 0.1531(4) 1.1951(2) 0.4803(2) 0.0209(6) Uani 1 1 d . . .
H23A H 0.1296 1.2681 0.5106 0.031 Uiso 1 1 calc R . .
H23B H 0.0399 1.1678 0.4327 0.031 Uiso 1 1 calc R . .
H23C H 0.2486 1.2040 0.4399 0.031 Uiso 1 1 calc R . .
Br Br 0.36121(3) 1.09631(2) 0.06093(2) 0.02338(7) Uani 1 1 d . . .
O1W O 0.7894(3) 1.04046(19) 0.20923(16) 0.0314(5) Uani 1 1 d . . .
H11W H 0.6889 1.0768 0.1777 0.047 Uiso 1 1 d . . .
H12W H 0.8002 1.0440 0.2788 0.047 Uiso 1 1 d . . .
O2W O 0.0671(3) 1.1972(2) 0.2101(2) 0.0465(6) Uani 1 1 d . . .
H21W H 0.1487 1.1792 0.1729 0.070 Uiso 1 1 d . . .
H22W H -0.0237 1.1481 0.1950 0.070 Uiso 1 1 d . . .

loop_
_atom_site_aniso_label
_atom_site_aniso_U_11
_atom_site_aniso_U_22
_atom_site_aniso_U_33
_atom_site_aniso_U_23
_atom_site_aniso_U_13
_atom_site_aniso_U_12
O1 0.0189(9) 0.0166(9) 0.0212(10) -0.0049(8) 0.0053(7) -0.0003(7)
O2 0.0195(9) 0.0186(9) 0.0112(9) -0.0005(7) 0.0041(7) -0.0005(7)
O3 0.0248(9) 0.0141(11) 0.0166(9) -0.0017(7) 0.0061(7) 0.0027(7)
O4 0.0333(10) 0.0172(12) 0.0182(9) 0.0081(8) 0.0103(7) 0.0052(8)
N1 0.0147(10) 0.0134(10) 0.0109(10) 0.0007(8) 0.0043(8) 0.0014(8)
N2 0.0199(11) 0.0175(10) 0.0115(11) 0.0027(8) 0.0045(8) 0.0009(8)
C1 0.0145(12) 0.0162(12) 0.0145(12) 0.0027(10) 0.0024(10) 0.0005(9)
C2 0.0116(11) 0.0187(12) 0.0140(12) -0.0011(10) 0.0036(9) -0.0016(9)
C3 0.0160(12) 0.0121(11) 0.0181(14) -0.0014(10) 0.0063(10) -0.0017(10)
C4 0.0138(12) 0.0124(11) 0.0152(13) 0.0007(9) 0.0012(9) -0.0008(9)
C5 0.0139(12) 0.0165(12) 0.0143(13) 0.0000(10) 0.0038(9) -0.0003(10)
C6 0.0141(12) 0.0113(11) 0.0162(13) -0.0001(9) 0.0047(9) 0.0022(9)
C7 0.0150(12) 0.0122(11) 0.0118(12) -0.0001(9) 0.0043(9) -0.0021(9)
C8 0.0146(12) 0.0126(11) 0.0088(12) -0.0001(9) 0.0021(9) -0.0012(9)
C9 0.0144(10) 0.0144(14) 0.0173(11) 0.0082(11) 0.0051(8) 0.0056(10)
C10 0.0210(14) 0.0140(12) 0.0225(14) 0.0040(10) 0.0096(11) 0.0018(10)
C11 0.0161(13) 0.0130(12) 0.0239(14) -0.0031(10) 0.0075(10) -0.0040(10)
C12 0.0244(14) 0.0190(13) 0.0197(15) -0.0075(11) 0.0026(11) -0.0033(11)
C13 0.0197(15) 0.0236(14) 0.0155(14) -0.0056(11) 0.0037(11) -0.0019(11)
C14 0.0180(14) 0.0224(13) 0.0117(14) -0.0047(10) -0.0024(11) -0.0008(11)
C15 0.0220(14) 0.0229(14) 0.0120(13) -0.0033(10) 0.0024(10) 0.0016(11)
C16 0.0176(13) 0.0187(13) 0.0164(13) 0.0019(10) 0.0047(10) -0.0014(10)
C17 0.0200(13) 0.0159(12) 0.0139(13) 0.0011(10) 0.0029(10) -0.0032(10)
C18 0.0102(11) 0.0165(12) 0.0131(12) -0.0019(9) 0.0039(9) 0.0002(8)
C19 0.0104(11) 0.0253(13) 0.0154(13) -0.0007(10) 0.0020(9) -0.0030(10)
C20 0.0171(13) 0.0218(13) 0.0144(13) -0.0007(10) 0.0031(10) 0.0056(10)
C21 0.0172(12) 0.0154(12) 0.0150(13) 0.0010(10) 0.0058(10) 0.0027(10)
C22 0.0240(14) 0.0265(14) 0.0132(13) 0.0012(11) 0.0057(11) -0.0004(11)
C23 0.0269(15) 0.0120(12) 0.0242(15) 0.0022(11) 0.0068(12) 0.0018(11)
Br 0.02409(12) 0.02307(12) 0.02313(13) 0.00260(15) 0.00570(9) -0.00063(15)
O1W 0.0328(12) 0.0395(12) 0.0247(11) -0.0014(9) 0.0122(9) -0.0015(9)
O2W 0.0445(15) 0.0460(15) 0.0528(17) -0.0051(12) 0.0189(12) -0.0128(12)

loop_
_atom_type_symbol
_atom_type_description
_atom_type_scat_dispersion_real
_atom_type_scat_dispersion_imag
_atom_type_scat_source
C C 0.0033 0.0016 'International Tables Vol C Tables 4.2.6.8 and 6.1.1.4'
H H 0.0000 0.0000 'International Tables Vol C Tables 4.2.6.8 and 6.1.1.4'
N N 0.0061 0.0033 'International Tables Vol C Tables 4.2.6.8 and 6.1.1.4'
O O 0.0106 0.0060 'International Tables Vol C Tables 4.2.6.8 and 6.1.1.4'
Br Br -0.2901 2.4595 'International Tables Vol C Tables 4.2.6.8 and 6.1.1.4'

loop_
_geom_angle_atom_site_label_1
_geom_angle_atom_site_label_2
_geom_angle_atom_site_label_3
_geom_angle
_geom_angle_site_symmetry_1
_geom_angle_site_symmetry_3
_geom_angle_publ_flag
C11 O1 C12 113.7(2) . . ?
C2 O2 C22 116.7(2) . . ?
C3 O3 C23 115.8(2) . . ?
C9 N1 C6 123.7(2) . . ?
C9 N1 C8 119.6(2) . . ?
C6 N1 C8 109.27(19) . . ?
C15 N2 C16 111.9(2) . . ?
C15 N2 C21 113.8(2) . . ?
C16 N2 C21 107.69(18) . . ?
C15 N2 H2 108.9 . . ?
C16 N2 H2 108.4 . . ?
C21 N2 H2 105.8 . . ?
C6 C1 C2 117.3(2) . . ?
C6 C1 H1 121.4 . . ?
C2 C1 H1 121.4 . . ?
O2 C2 C1 124.0(2) . . ?
O2 C2 C3 115.5(2) . . ?
C1 C2 C3 120.6(2) . . ?
O3 C3 C4 125.3(2) . . ?
O3 C3 C2 114.5(2) . . ?
C4 C3 C2 120.2(2) . . ?
C3 C4 C5 119.3(2) . . ?
C3 C4 H4 120.3 . . ?
C5 C4 H4 120.3 . . ?
C6 C5 C4 119.5(2) . . ?
C6 C5 C7 111.0(2) . . ?
C4 C5 C7 129.3(2) . . ?
C5 C6 C1 122.8(2) . . ?
C5 C6 N1 109.7(2) . . ?
C1 C6 N1 127.5(2) . . ?
C5 C7 C21 116.0(2) . . ?
C5 C7 C17 111.7(2) . . ?
C21 C7 C17 102.12(19) . . ?
C5 C7 C8 102.07(19) . . ?
C21 C7 C8 114.3(2) . . ?
C17 C7 C8 110.9(2) . . ?
N1 C8 C18 107.09(19) . . ?
N1 C8 C7 104.52(18) . . ?
C18 C8 C7 116.8(2) . . ?
N1 C8 H8 109.4 . . ?
C18 C8 H8 109.4 . . ?
C7 C8 H8 109.4 . . ?
O4 C9 N1 122.1(2) . . ?
O4 C9 C10 120.7(2) . . ?
N1 C9 C10 117.1(2) . . ?
C9 C10 C11 117.9(2) . . ?
C9 C10 H10A 107.8 . . ?
C11 C10 H10A 107.8 . . ?
C9 C10 H10B 107.8 . . ?
C11 C10 H10B 107.8 . . ?
H10A C10 H10B 107.2 . . ?
O1 C11 C18 113.8(2) . . ?
O1 C11 C10 106.3(2) . . ?
C18 C11 C10 110.3(2) . . ?
O1 C11 H11 108.8 . . ?
C18 C11 H11 108.8 . . ?
C10 C11 H11 108.8 . . ?
O1 C12 C13 111.4(2) . . ?
O1 C12 H12A 109.4 . . ?
C13 C12 H12A 109.4 . . ?
O1 C12 H12B 109.4 . . ?
C13 C12 H12B 109.4 . . ?
H12A C12 H12B 108.0 . . ?
C14 C13 C12 122.4(3) . . ?
C14 C13 H13 118.8 . . ?
C12 C13 H13 118.8 . . ?
C13 C14 C15 121.6(2) . . ?
C13 C14 C19 123.2(2) . . ?
C15 C14 C19 115.2(2) . . ?
C14 C15 N2 109.2(2) . . ?
C14 C15 H15A 109.8 . . ?
N2 C15 H15A 109.8 . . ?
C14 C15 H15B 109.8 . . ?
N2 C15 H15B 109.8 . . ?
H15A C15 H15B 108.3 . . ?
N2 C16 C17 103.8(2) . . ?
N2 C16 H16A 111.0 . . ?
C17 C16 H16A 111.0 . . ?
N2 C16 H16B 111.0 . . ?
C17 C16 H16B 111.0 . . ?
H16A C16 H16B 109.0 . . ?
C16 C17 C7 103.8(2) . . ?
C16 C17 H17A 111.0 . . ?
C7 C17 H17A 111.0 . . ?
C16 C17 H17B 111.0 . . ?
C7 C17 H17B 111.0 . . ?
H17A C17 H17B 109.0 . . ?
C11 C18 C8 107.0(2) . . ?
C11 C18 C19 118.6(2) . . ?
C8 C18 C19 112.1(2) . . ?
C11 C18 H18 106.1 . . ?
C8 C18 H18 106.1 . . ?
C19 C18 H18 106.1 . . ?
C20 C19 C14 110.1(2) . . ?
C20 C19 C18 106.4(2) . . ?
C14 C19 C18 113.7(2) . . ?
C20 C19 H19 108.9 . . ?
C14 C19 H19 108.9 . . ?
C18 C19 H19 108.9 . . ?
C19 C20 C21 108.4(2) . . ?
C19 C20 H20A 110.0 . . ?
C21 C20 H20A 110.0 . . ?
C19 C20 H20B 110.0 . . ?
C21 C20 H20B 110.0 . . ?
H20A C20 H20B 108.4 . . ?
C20 C21 C7 115.8(2) . . ?
C20 C21 N2 110.1(2) . . ?
C7 C21 N2 104.66(19) . . ?
C20 C21 H21 108.7 . . ?
C7 C21 H21 108.7 . . ?
N2 C21 H21 108.7 . . ?
O2 C22 H22A 109.5 . . ?
O2 C22 H22B 109.5 . . ?
H22A C22 H22B 109.5 . . ?
O2 C22 H22C 109.5 . . ?
H22A C22 H22C 109.5 . . ?
H22B C22 H22C 109.5 . . ?
O3 C23 H23A 109.5 . . ?
O3 C23 H23B 109.5 . . ?
H23A C23 H23B 109.5 . . ?
O3 C23 H23C 109.5 . . ?
H23A C23 H23C 109.5 . . ?
H23B C23 H23C 109.5 . . ?
H11W O1W H12W 108.4 . . ?
H21W O2W H22W 108.3 . . ?

loop_
_geom_bond_atom_site_label_1
_geom_bond_atom_site_label_2
_geom_bond_distance
_geom_bond_site_symmetry_2
_geom_bond_publ_flag
O1 C11 1.430(3) . ?
O1 C12 1.439(3) . ?
O2 C2 1.362(3) . ?
O2 C22 1.436(3) . ?
O3 C3 1.368(3) . ?
O3 C23 1.434(3) . ?
O4 C9 1.233(3) . ?
N1 C9 1.356(3) . ?
N1 C6 1.432(3) . ?
N1 C8 1.489(3) . ?
N2 C15 1.513(3) . ?
N2 C16 1.518(3) . ?
N2 C21 1.544(3) . ?
N2 H2 0.8451 . ?
C1 C6 1.392(4) . ?
C1 C2 1.394(4) . ?
C1 H1 0.9500 . ?
C2 C3 1.421(4) . ?
C3 C4 1.380(4) . ?
C4 C5 1.400(4) . ?
C4 H4 0.9500 . ?
C5 C6 1.378(3) . ?
C5 C7 1.514(3) . ?
C7 C21 1.531(3) . ?
C7 C17 1.538(4) . ?
C7 C8 1.561(3) . ?
C8 C18 1.529(3) . ?
C8 H8 1.0000 . ?
C9 C10 1.510(4) . ?
C10 C11 1.539(4) . ?
C10 H10A 0.9900 . ?
C10 H10B 0.9900 . ?
C11 C18 1.527(4) . ?
C11 H11 1.0000 . ?
C12 C13 1.491(4) . ?
C12 H12A 0.9900 . ?
C12 H12B 0.9900 . ?
C13 C14 1.326(4) . ?
C13 H13 0.9500 . ?
C14 C15 1.505(4) . ?
C14 C19 1.527(4) . ?
C15 H15A 0.9900 . ?
C15 H15B 0.9900 . ?
C16 C17 1.520(4) . ?
C16 H16A 0.9900 . ?
C16 H16B 0.9900 . ?
C17 H17A 0.9900 . ?
C17 H17B 0.9900 . ?
C18 C19 1.546(4) . ?
C18 H18 1.0000 . ?
C19 C20 1.521(4) . ?
C19 H19 1.0000 . ?
C20 C21 1.528(4) . ?
C20 H20A 0.9900 . ?
C20 H20B 0.9900 . ?
C21 H21 1.0000 . ?
C22 H22A 0.9800 . ?
C22 H22B 0.9800 . ?
C22 H22C 0.9800 . ?
C23 H23A 0.9800 . ?
C23 H23B 0.9800 . ?
C23 H23C 0.9800 . ?
O1W H11W 0.8814 . ?
O1W H12W 0.8805 . ?
O2W H21W 0.8822 . ?
O2W H22W 0.8810 . ?

loop_
_geom_hbond_atom_site_label_D
_geom_hbond_atom_site_label_H
_geom_hbond_atom_site_label_A
_geom_hbond_distance_DH
_geom_hbond_distance_HA
_geom_hbond_distance_DA
_geom_hbond_angle_DHA
_geom_hbond_site_symmetry_A
N2 H2 Br 0.85 2.44 3.241(2) 159.3 .
O1W H11W Br 0.88 2.58 3.398(2) 155.6 .
O1W H12W O4 0.88 1.98 2.804(3) 154.4 2_656
O2W H21W Br 0.88 2.57 3.443(3) 170.9 .
O2W H22W O1W 0.88 1.93 2.783(3) 162.3 1_455

loop_
_geom_torsion_atom_site_label_1
_geom_torsion_atom_site_label_2
_geom_torsion_atom_site_label_3
_geom_torsion_atom_site_label_4
_geom_torsion
_geom_torsion_site_symmetry_1
_geom_torsion_site_symmetry_2
_geom_torsion_site_symmetry_3
_geom_torsion_site_symmetry_4
_geom_torsion_publ_flag
C22 O2 C2 C1 -1.4(3) . . . . ?
C22 O2 C2 C3 178.7(2) . . . . ?
C6 C1 C2 O2 -178.9(2) . . . . ?
C6 C1 C2 C3 1.0(4) . . . . ?
C23 O3 C3 C4 6.4(4) . . . . ?
C23 O3 C3 C2 -173.3(2) . . . . ?
O2 C2 C3 O3 -4.4(3) . . . . ?
C1 C2 C3 O3 175.8(2) . . . . ?
O2 C2 C3 C4 175.9(2) . . . . ?
C1 C2 C3 C4 -4.0(4) . . . . ?
O3 C3 C4 C5 -177.0(2) . . . . ?
C2 C3 C4 C5 2.7(4) . . . . ?
C3 C4 C5 C6 1.5(4) . . . . ?
C3 C4 C5 C7 -173.2(2) . . . . ?
C4 C5 C6 C1 -4.7(4) . . . . ?
C7 C5 C6 C1 170.9(2) . . . . ?
C4 C5 C6 N1 175.6(2) . . . . ?
C7 C5 C6 N1 -8.8(3) . . . . ?
C2 C1 C6 C5 3.4(4) . . . . ?
C2 C1 C6 N1 -176.9(2) . . . . ?
C9 N1 C6 C5 -153.4(2) . . . . ?
C8 N1 C6 C5 -3.9(3) . . . . ?
C9 N1 C6 C1 26.8(4) . . . . ?
C8 N1 C6 C1 176.4(2) . . . . ?
C6 C5 C7 C21 141.9(2) . . . . ?
C4 C5 C7 C21 -43.1(4) . . . . ?
C6 C5 C7 C17 -101.7(2) . . . . ?
C4 C5 C7 C17 73.4(3) . . . . ?
C6 C5 C7 C8 16.9(3) . . . . ?
C4 C5 C7 C8 -168.0(2) . . . . ?
C9 N1 C8 C18 40.7(3) . . . . ?
C6 N1 C8 C18 -110.3(2) . . . . ?
C9 N1 C8 C7 165.2(2) . . . . ?
C6 N1 C8 C7 14.2(2) . . . . ?
C5 C7 C8 N1 -18.0(2) . . . . ?
C21 C7 C8 N1 -144.1(2) . . . . ?
C17 C7 C8 N1 101.1(2) . . . . ?
C5 C7 C8 C18 100.1(2) . . . . ?
C21 C7 C8 C18 -26.0(3) . . . . ?
C17 C7 C8 C18 -140.8(2) . . . . ?
C6 N1 C9 O4 -24.3(4) . . . . ?
C8 N1 C9 O4 -171.0(2) . . . . ?
C6 N1 C9 C10 155.7(2) . . . . ?
C8 N1 C9 C10 9.1(3) . . . . ?
O4 C9 C10 C11 149.7(2) . . . . ?
N1 C9 C10 C11 -30.4(3) . . . . ?
C12 O1 C11 C18 -69.5(3) . . . . ?
C12 O1 C11 C10 168.9(2) . . . . ?
C9 C10 C11 O1 122.5(2) . . . . ?
C9 C10 C11 C18 -1.4(3) . . . . ?
C11 O1 C12 C13 89.4(3) . . . . ?
O1 C12 C13 C14 -64.9(4) . . . . ?
C12 C13 C14 C15 177.5(2) . . . . ?
C12 C13 C14 C19 -2.4(5) . . . . ?
C13 C14 C15 N2 -125.4(3) . . . . ?
C19 C14 C15 N2 54.6(3) . . . . ?
C16 N2 C15 C14 76.2(3) . . . . ?
C21 N2 C15 C14 -46.2(3) . . . . ?
C15 N2 C16 C17 -142.2(2) . . . . ?
C21 N2 C16 C17 -16.4(2) . . . . ?
N2 C16 C17 C7 36.6(2) . . . . ?
C5 C7 C17 C16 -167.3(2) . . . . ?
C21 C7 C17 C16 -42.7(2) . . . . ?
C8 C7 C17 C16 79.5(2) . . . . ?
O1 C11 C18 C8 -69.8(3) . . . . ?
C10 C11 C18 C8 49.6(3) . . . . ?
O1 C11 C18 C19 58.1(3) . . . . ?
C10 C11 C18 C19 177.5(2) . . . . ?
N1 C8 C18 C11 -70.4(2) . . . . ?
C7 C8 C18 C11 172.9(2) . . . . ?
N1 C8 C18 C19 157.9(2) . . . . ?
C7 C8 C18 C19 41.2(3) . . . . ?
C13 C14 C19 C20 176.5(3) . . . . ?
C15 C14 C19 C20 -3.4(3) . . . . ?
C13 C14 C19 C18 57.2(4) . . . . ?
C15 C14 C19 C18 -122.7(2) . . . . ?
C11 C18 C19 C20 172.2(2) . . . . ?
C8 C18 C19 C20 -62.2(3) . . . . ?
C11 C18 C19 C14 -66.4(3) . . . . ?
C8 C18 C19 C14 59.1(3) . . . . ?
C14 C19 C20 C21 -55.0(3) . . . . ?
C18 C19 C20 C21 68.6(3) . . . . ?
C19 C20 C21 C7 -55.9(3) . . . . ?
C19 C20 C21 N2 62.6(3) . . . . ?
C5 C7 C21 C20 -85.1(3) . . . . ?
C17 C7 C21 C20 153.2(2) . . . . ?
C8 C7 C21 C20 33.3(3) . . . . ?
C5 C7 C21 N2 153.5(2) . . . . ?
C17 C7 C21 N2 31.8(2) . . . . ?
C8 C7 C21 N2 -88.1(2) . . . . ?
C15 N2 C21 C20 -10.4(3) . . . . ?
C16 N2 C21 C20 -135.0(2) . . . . ?
C15 N2 C21 C7 114.7(2) . . . . ?
C16 N2 C21 C7 -9.9(2) . . . . ?

loop_
_refine_ls_abs_structure_details
'Flack H D (1983), Acta Cryst. A39, 876-881'
'Toda F, Tanaka K, Ueda H and Oshima T (1985), Isr. J. Chem., 25, 338-345'

loop_
_cod_related_entry_id
_cod_related_entry_database
_cod_related_entry_code
1 ChemSpider 21197702
